data_2106165
loop_
_publ_author_name
'Watanabe, Y.'
'Fujinaga, Y.'
'Iwasaki, H.'

_publ_section_title
;
 Lattice modulation in the long-period superstructure of Cu3 Sn
;
_journal_name_full 'Acta Crystallographica B (39,1983-)'
_journal_page_first 306
_journal_page_last 311
_journal_volume 39
_journal_year 1983
_chemical_formula_sum 'Cu3.02 Sn0.98'
_space_group_IT_number 63
_symmetry_space_group_name_Hall '-C 2c 2'
_symmetry_space_group_name_H-M 'C m c m'
_cell_angle_alpha 90
_cell_angle_beta 90
_cell_angle_gamma 90
_cell_formula_units_Z 20
_cell_length_a 5.529
_cell_length_b 47.75
_cell_length_c 4.323
_cell_volume 1141.314
_citation_journal_id_ASTM ASBSDK
_cod_data_source_file Watanabe_ASBSDK_1983_1613.cif
_cod_data_source_block Cu3.02Sn0.98
_cod_database_code 2106165

loop_
_symmetry_equiv_pos_as_xyz
x,y,z
-x,-y,z+1/2
x,-y,-z
-x,y,-z+1/2
-x,-y,-z
x,y,-z-1/2
-x,y,z
x,-y,z-1/2
x+1/2,y+1/2,z
-x+1/2,-y+1/2,z+1/2
x+1/2,-y+1/2,-z
-x+1/2,y+1/2,-z+1/2
-x+1/2,-y+1/2,-z
x+1/2,y+1/2,-z-1/2
-x+1/2,y+1/2,z
x+1/2,-y+1/2,z-1/2

loop_
_atom_site_label
_atom_site_type_symbol
_atom_site_fract_x
_atom_site_fract_y
_atom_site_fract_z
_atom_site_occupancy
_atom_site_U_iso_or_equiv
Cu3 Cu 0 0.269 0.25 1 0.0
Sn4 Sn 0 0.6663 0.25 0.98 0.0
Sn5 Sn 0 0.5666 0.25 0.98 0.0
Sn3 Sn 0 0.76617 0.25 0.98 0.0
Sn2 Sn 0 0.86612 0.25 0.98 0.0
Cu14 Cu 0 0.6663 0.25 0.02 0.0
Cu15 Cu 0 0.5666 0.25 0.02 0.0
Cu11 Cu 0 0.96627 0.25 0.02 0.0
Cu9 Cu 0.2525 0.31594 0.25 1 0.0
Cu2 Cu 0 0.16903 0.25 1 0.0
Cu8 Cu 0.2508 0.21594 0.25 1 0.0
Cu10 Cu 0.2528 0.41585 0.25 1 0.0
Cu12 Cu 0 0.86612 0.25 0.02 0.0
Cu6 Cu 0.2607 0.01577 0.25 1 0.0
Cu5 Cu 0 0.46879 0.25 1 0.0
Cu7 Cu 0.2514 0.11574 0.25 1 0.0
Cu13 Cu 0 0.76617 0.25 0.02 0.0
Cu1 Cu 0 0.06821 0.25 1 0.0
Cu4 Cu 0 0.3693 0.25 1 0.0
Sn1 Sn 0 0.96627 0.25 0.98 0.0
